data_2005281
loop_
_publ_author_name
'Pajunen, A.'
'Pajunen, S.'
'Kivikoski, J.'
'Valkonen, J.'

_publ_section_title
;Aqua[bis(3-aminopropyl)amine-<i>N</i>,<i>N</i>',<i>N</i>''](glutarato-<i>O</i>)copper(II)
 Tetrahydrate
;
_journal_issue 8
_journal_name_full 'Acta Crystallographica Section C'
_journal_page_first 1901
_journal_page_last 1903
_journal_paper_doi 10.1107/S0108270196004064
_journal_volume 52
_journal_year 1996
_chemical_formula_iupac '[Cu1 (C5 H6 O4)(C6 H17 N3)(H2 O1)] , 4H2 O1'
_chemical_formula_moiety 'C11 H25 Cu N3 O5, 4(H2 O1)'
_chemical_formula_structural 'Cu (C6 H17 N3) (C5 H6 O4) 5(H 2 O)'
_chemical_formula_sum 'C11 H33 Cu N3 O9'
_chemical_formula_weight 414.94
_chemical_name_systematic
;
 Aqua[bis(3-aminopropyl)amine-N,N',N''](glutarato)copper tetrahydrate
;
_space_group_IT_number 2
_symmetry_cell_setting triclinic
_symmetry_space_group_name_Hall '-P 1'
_symmetry_space_group_name_H-M 'P -1'
_audit_creation_method 'SHELXL93 (Sheldrick, 1993)'
_cell_angle_alpha 71.137(8)
_cell_angle_beta 94.378(8)
_cell_angle_gamma 93.974(9)
_cell_formula_units_Z 2
_cell_length_a 8.3934(8)
_cell_length_b 10.009(1)
_cell_length_c 11.954(1)
_cell_measurement_reflns_used 25
_cell_measurement_temperature 293(2)
_cell_measurement_theta_max 10.37
_cell_measurement_theta_min 6.73
_cell_volume 946.48(16)
_computing_cell_refinement 'CAD-4 Software'
_computing_data_collection 'CAD-4 Software (Enraf-Nonius, 1989)'
_computing_data_reduction 'MolEN (Fair, 1990)'
_computing_molecular_graphics SHELXTL/PC
_computing_publication_material SHELXL93
_computing_structure_refinement 'SHELXL93 (Sheldrick, 1993)'
_computing_structure_solution 'SHELXTL/PC (Sheldrick, 1990)'
_diffrn_ambient_temperature 293(2)
_diffrn_measurement_device 'Enraf-Nonius CAD-4'
_diffrn_measurement_method \w/2\q
_diffrn_radiation_monochromator graphite
_diffrn_radiation_source 'fine-focus sealed tube'
_diffrn_radiation_type MoK\a
_diffrn_radiation_wavelength 0.71069
_diffrn_reflns_av_R_equivalents 0.0000
_diffrn_reflns_av_sigmaI/netI 0.0388
_diffrn_reflns_limit_h_max 11
_diffrn_reflns_limit_h_min -11
_diffrn_reflns_limit_k_max 14
_diffrn_reflns_limit_k_min -13
_diffrn_reflns_limit_l_max 16
_diffrn_reflns_limit_l_min 0
_diffrn_reflns_number 4842
_diffrn_reflns_theta_max 29.97
_diffrn_reflns_theta_min 2.15
_diffrn_standards_decay_% 0
_diffrn_standards_interval_time 60
_diffrn_standards_number 2
_exptl_absorpt_coefficient_mu 1.200
_exptl_absorpt_correction_type none
_exptl_crystal_colour blue
_exptl_crystal_density_diffrn 1.456
_exptl_crystal_density_meas 1.46(2)
_exptl_crystal_density_method flotation
_exptl_crystal_description prismatic
_exptl_crystal_F_000 442
_exptl_crystal_size_max 0.30
_exptl_crystal_size_mid 0.25
_exptl_crystal_size_min 0.20
_refine_diff_density_max 0.40
_refine_diff_density_min -0.32
_refine_ls_extinction_method none
_refine_ls_goodness_of_fit_all 1.038
_refine_ls_goodness_of_fit_obs 1.082
_refine_ls_hydrogen_treatment noref
_refine_ls_matrix_type full
_refine_ls_number_parameters 219
_refine_ls_number_reflns 4842
_refine_ls_number_restraints 0
_refine_ls_restrained_S_all 1.038
_refine_ls_restrained_S_obs 1.082
_refine_ls_R_factor_all 0.0604
_refine_ls_R_factor_obs 0.0335
_refine_ls_shift/esd_max 0.006
_refine_ls_shift/esd_mean 0.000
_refine_ls_structure_factor_coef Fsqd
_refine_ls_weighting_scheme
;
calc w = 1/[\s^2^(F~o~^2^) + (0.0461P)^2^ + 0.2109P]
where P = (F~o~^2^ + 2F~c~^2^)/3
;
_refine_ls_wR_factor_all 0.0889
_refine_ls_wR_factor_obs 0.0807
_reflns_number_observed 3718
_reflns_number_total 4842
_reflns_observed_criterion >2sigma(I)
_cod_data_source_file mu1258.cif
_cod_data_source_block I
_cod_depositor_comments
;
The following automatic conversions were performed:

'_exptl_absorpt_correction_type' value 'None' changed to 'none'
according to /home/saulius/struct/CIF-dictionaries/cif_core.dic
dictionary named 'cif_core.dic' version 2.4.1 from 2010-06-29.

Automatic conversion script
Id: cif_fix_values 1715 2011-07-08 13:25:40Z adriana 
;
_cod_original_cell_volume 946.5(2)
_cod_database_code 2005281

loop_
_symmetry_equiv_pos_as_xyz
'x, y, z'
'-x, -y, -z'

loop_
_atom_site_aniso_label
_atom_site_aniso_U_11
_atom_site_aniso_U_22
_atom_site_aniso_U_33
_atom_site_aniso_U_12
_atom_site_aniso_U_13
_atom_site_aniso_U_23
Cu 0.02978(13) 0.02820(13) 0.03235(13) -0.00710(9) -0.00093(9) -0.01460(9)
O1 0.0349(8) 0.0317(7) 0.0407(8) -0.0126(6) 0.0014(6) -0.0188(6)
O2 0.0800(13) 0.0701(13) 0.0371(9) -0.0356(11) 0.0107(9) -0.0249(9)
O3 0.0558(10) 0.0464(9) 0.0454(9) -0.0252(8) 0.0194(8) -0.0243(8)
O4 0.0419(8) 0.0390(8) 0.0540(10) -0.0160(7) 0.0118(7) -0.0304(8)
O5 0.0323(8) 0.0374(8) 0.0470(9) -0.0085(6) 0.0048(6) -0.0181(7)
O6 0.088(2) 0.0626(14) 0.091(2) -0.0061(12) -0.0164(13) -0.0381(13)
O7 0.0756(15) 0.101(2) 0.0628(13) -0.0325(13) 0.0190(11) -0.0470(13)
O8 0.0839(15) 0.0674(13) 0.0391(10) -0.0208(11) 0.0053(9) -0.0137(9)
O9 0.084(2) 0.0688(14) 0.091(2) -0.0170(12) 0.0282(13) -0.0366(13)
N1 0.0372(9) 0.0326(9) 0.0356(9) -0.0034(7) 0.0008(7) -0.0119(8)
N2 0.0373(9) 0.0325(9) 0.0284(8) -0.0122(7) 0.0004(7) -0.0105(7)
N3 0.0374(9) 0.0362(9) 0.0387(10) -0.0038(7) -0.0034(7) -0.0183(8)
C1 0.0390(12) 0.0455(13) 0.0484(14) 0.0020(10) -0.0054(10) -0.0142(11)
C2 0.0330(11) 0.0521(14) 0.0497(14) -0.0090(10) -0.0060(10) -0.0102(11)
C3 0.0531(14) 0.0454(13) 0.0401(12) -0.0066(11) -0.0137(10) -0.0157(11)
C4 0.0545(14) 0.0449(13) 0.0373(12) -0.0119(11) 0.0037(10) -0.0242(10)
C5 0.062(2) 0.0452(14) 0.0552(15) -0.0023(12) 0.0050(12) -0.0319(12)
C6 0.0440(13) 0.0481(14) 0.0522(14) 0.0035(11) 0.0028(11) -0.0245(12)
C7 0.0306(10) 0.0292(10) 0.0360(11) -0.0051(8) -0.0012(8) -0.0143(8)
C8 0.0365(11) 0.0355(11) 0.0400(11) -0.0159(9) 0.0073(9) -0.0200(9)
C9 0.0363(11) 0.0270(10) 0.0381(11) -0.0107(8) 0.0030(8) -0.0150(8)
C10 0.0323(10) 0.0298(10) 0.0387(11) -0.0096(8) 0.0058(8) -0.0177(9)
C11 0.0296(9) 0.0233(9) 0.0359(10) -0.0047(7) 0.0012(8) -0.0121(8)

loop_
_atom_site_label
_atom_site_occupancy
_atom_site_fract_x
_atom_site_fract_y
_atom_site_fract_z
_atom_site_U_iso_or_equiv
_atom_site_thermal_displace_type
_atom_site_calc_flag
_atom_site_refinement_flags
_atom_site_type_symbol
Cu 1 .16323(3) .38586(3) .19975(2) .02948(8) Uani d . Cu
O1 1 .0367(2) .2759(2) .1047(1) .0348(3) Uani d . O
O2 1 -0.1087(3) .1517(2) .2524(2) .0620(6) Uani d . O
O3 1 -0.5159(2) -0.2351(2) .1527(2) .0473(4) Uani d . O
O4 1 -0.4560(2) -0.2923(2) -.0018(2) .0416(4) Uani d . O
O5 1 .2896(2) .5200(2) .0125(1) .0381(3) Uani d . O
H51 1 .3620(2) .5797(2) .0112(1) .046 Uiso d R H
H52 1 .3335(2) .4666(2) .0047(1) .046 Uiso d R H
O6 1 .0048(3) .2493(2) .4348(2) .0789(7) Uani d . O
H61 1 -.0229(3) .2282(2) .3813(2) .094 Uiso d R H
H62 1 .0909(3) .1948(2) .4820(2) .094 Uiso d R H
O7 1 .5124(3) .1761(3) .6409(2) .0759(7) Uani d . O
H71 1 .5219(3) .1706(3) .7054(2) .091 Uiso d R H
H72 1 .4443(3) .1479(3) .6264(2) .091 Uiso d R H
O8 1 .2326(3) .0711(2) .5715(2) .0654(6) Uani d . O
H81 1 .1971(3) .0200(2) .6263(2) .079 Uiso d R H
H82 1 .2447(3) .0322(2) .5213(2) .079 Uiso d R H
O9 1 .2229(3) -.0652(2) .4060(2) .0784(7) Uani d . O
H91 1 .1622(3) -0.1227(2) .4379(2) .094 Uiso d R H
H92 1 .3106(3) -0.1070(2) .4209(2) .094 Uiso d R H
N1 1 .3170(2) .2308(2) .2347(2) .0352(4) Uani d . N
H1 1 .3410(2) .2397(2) .1634(2) .042 Uiso d R H
H2 1 .2607(2) .1514(2) .2656(2) .042 Uiso d R H
N2 1 .2919(2) .5052(2) .2876(2) .0333(4) Uani d . N
H3 1 .3323(2) .5687(2) .2365(2) .04 Uiso d R H
N3 1 -.0132(2) .5203(2) .1533(2) .0365(4) Uani d . N
H4 1 -.0816(2) .4788(2) .1299(2) .044 Uiso d R H
H5 1 .0182(2) .5839(2) .0906(2) .044 Uiso d R H
C1 1 .4700(3) .2236(3) .3065(2) .0450(5) Uani d . C
H1A 1 .5472(3) .1781(3) .2763(2) .054 Uiso calc R H
H1B 1 .4529(3) .1663(3) .3877(2) .054 Uiso calc R H
C2 1 .5366(3) .3680(3) .3043(2) .0474(6) Uani d . C
H2A 1 .6422(3) .3590(3) .3443(2) .057 Uiso calc R H
H2B 1 .5483(3) .4263(3) .2226(2) .057 Uiso calc R H
C3 1 .4338(3) .4411(3) .3621(2) .0471(6) Uani d . C
H3A 1 .3979(3) .3732(3) .4350(2) .056 Uiso calc R H
H3B 1 .4986(3) .5147(3) .3828(2) .056 Uiso calc R H
C4 1 .1962(3) .5662(3) .3574(2) .0435(5) Uani d . C
H4A 1 .2680(3) .6198(3) .3964(2) .052 Uiso calc R H
H4B 1 .1459(3) .4896(3) .4186(2) .052 Uiso calc R H
C5 1 .0687(3) .6611(3) .2844(2) .0505(6) Uani d . C
H5A 1 .1170(3) .7311(3) .2176(2) .061 Uiso calc R H
H5B 1 .0265(3) .7109(3) .3323(2) .061 Uiso calc R H
C6 1 -.0677(3) .5829(3) .2388(2) .0460(5) Uani d . C
H6A 1 -0.1123(3) .5086(3) .3047(2) .055 Uiso calc R H
H6B 1 -0.1512(3) .6476(3) .2010(2) .055 Uiso calc R H
C7 1 -.0690(2) .1813(2) .1497(2) .0315(4) Uani d . C
C8 1 -0.1495(3) .1076(2) .0663(2) .0360(5) Uani d . C
H8A 1 -.0666(3) .0788(2) .0279(2) .043 Uiso calc R H
H8B 1 -0.2113(3) .1761(2) .0052(2) .043 Uiso calc R H
C9 1 -0.2596(2) -.0213(2) .1202(2) .0332(4) Uani d . C
H9A 1 -0.2038(2) -.0870(2) .1875(2) .04 Uiso calc R H
H9B 1 -0.3527(2) .0077(2) .1482(2) .04 Uiso calc R H
C10 1 -0.3127(2) -.0943(2) .0292(2) .0323(4) Uani d . C
H10A 1 -0.2187(2) -0.1292(2) .0074(2) .039 Uiso calc R H
H10B 1 -0.3555(2) -.0237(2) -.0413(2) .039 Uiso calc R H
C11 1 -0.4368(2) -0.2166(2) .0652(2) .0293(4) Uani d . C

loop_
_atom_type_symbol
_atom_type_description
_atom_type_scat_dispersion_real
_atom_type_scat_dispersion_imag
_atom_type_scat_source
C C 0.0033 0.0016 'International Tables Vol C Tables 4.2.6.8 and 6.1.1.4'
H H 0.0000 0.0000 'International Tables Vol C Tables 4.2.6.8 and 6.1.1.4'
N N 0.0061 0.0033 'International Tables Vol C Tables 4.2.6.8 and 6.1.1.4'
O O 0.0106 0.0060 'International Tables Vol C Tables 4.2.6.8 and 6.1.1.4'
Cu Cu 0.3201 1.2651 'International Tables Vol C Tables 4.2.6.8 and 6.1.1.4'

loop_
_geom_angle_atom_site_label_1
_geom_angle_atom_site_label_2
_geom_angle_atom_site_label_3
_geom_angle
_geom_angle_publ_flag
N3 Cu N1 170.66(7) ?
N3 Cu O1 86.61(7) yes
N1 Cu O1 84.15(7) yes
N3 Cu N2 92.06(7) yes
N1 Cu N2 97.22(7) yes
O1 Cu N2 177.02(7) ?
N3 Cu O5 88.90(7) yes
N1 Cu O5 91.89(6) yes
O1 Cu O5 86.19(5) yes
N2 Cu O5 91.12(6) yes
N3 Cu O6 87.35(7) ?
N1 Cu O6 92.54(7) ?
O1 Cu O6 98.03(6) ?
N2 Cu O6 84.57(6) ?
O5 Cu O6 174.17(5) ?
C7 O1 Cu 122.04(13) yes
C1 N1 Cu 125.06(14) yes
C3 N2 C4 108.7(2) yes
C3 N2 Cu 116.80(14) yes
C4 N2 Cu 115.09(13) yes
C6 N3 Cu 120.38(15) yes
N1 C1 C2 111.9(2) yes
C3 C2 C1 113.4(2) yes
N2 C3 C2 114.3(2) yes
N2 C4 C5 113.9(2) yes
C4 C5 C6 113.5(2) yes
N3 C6 C5 111.0(2) yes
O2 C7 O1 123.8(2) yes
O2 C7 C8 121.3(2) yes
O1 C7 C8 115.0(2) yes
C7 C8 C9 117.1(2) yes
C10 C9 C8 110.6(2) yes
C9 C10 C11 117.1(2) yes
O3 C11 O4 123.5(2) yes
O3 C11 C10 120.8(2) yes
O4 C11 C10 115.7(2) yes

loop_
_geom_bond_atom_site_label_1
_geom_bond_atom_site_label_2
_geom_bond_distance
_geom_bond_publ_flag
Cu N3 1.995(2) yes
Cu N1 2.006(2) yes
Cu O1 2.0230(10) yes
Cu N2 2.038(2) yes
Cu O5 2.482(2) yes
Cu O6 3.061(3) ?
O1 C7 1.265(2) yes
O2 C7 1.233(3) yes
O3 C11 1.237(3) yes
O4 C11 1.264(2) yes
N1 C1 1.481(3) yes
N2 C3 1.482(3) yes
N2 C4 1.488(3) yes
N3 C6 1.474(3) yes
C1 C2 1.506(3) yes
C2 C3 1.504(4) yes
C4 C5 1.507(4) yes
C5 C6 1.509(3) yes
C7 C8 1.516(3) yes
C8 C9 1.524(3) yes
C9 C10 1.521(3) yes
C10 C11 1.523(3) yes

loop_
_geom_torsion_atom_site_label_1
_geom_torsion_atom_site_label_2
_geom_torsion_atom_site_label_3
_geom_torsion_atom_site_label_4
_geom_torsion
N3 Cu O1 C7 -88.0(2)
N1 Cu O1 C7 90.6(2)
N2 Cu O1 C7 -151.7(13)
O5 Cu O1 C7 -177.1(2)
O6 Cu O1 C7 -1.2(2)
N3 Cu N1 C1 -172.9(4)
O1 Cu N1 C1 178.4(2)
N2 Cu N1 C1 1.0(2)
O5 Cu N1 C1 92.4(2)
O6 Cu N1 C1 -83.8(2)
N3 Cu N2 C3 169.8(2)
N1 Cu N2 C3 -9.2(2)
O1 Cu N2 C3 -126.6(13)
O5 Cu N2 C3 -101.2(2)
O6 Cu N2 C3 82.7(2)
N3 Cu N2 C4 40.5(2)
N1 Cu N2 C4 -138.5(2)
O1 Cu N2 C4 104.1(13)
O5 Cu N2 C4 129.43(15)
O6 Cu N2 C4 -46.6(2)
N1 Cu N3 C6 132.3(4)
O1 Cu N3 C6 141.0(2)
N2 Cu N3 C6 -41.7(2)
O5 Cu N3 C6 -132.8(2)
O6 Cu N3 C6 42.7(2)
Cu N1 C1 C2 -26.4(3)
N1 C1 C2 C3 65.3(3)
C4 N2 C3 C2 176.8(2)
Cu N2 C3 C2 44.5(2)
C1 C2 C3 N2 -78.5(3)
C3 N2 C4 C5 167.6(2)
Cu N2 C4 C5 -59.2(2)
N2 C4 C5 C6 69.7(3)
Cu N3 C6 C5 57.3(3)
C4 C5 C6 N3 -65.9(3)
Cu O1 C7 O2 3.0(3)
Cu O1 C7 C8 -178.80(14)
O2 C7 C8 C9 -10.5(3)
O1 C7 C8 C9 171.3(2)
C7 C8 C9 C10 -172.4(2)
C8 C9 C10 C11 -174.0(2)
C9 C10 C11 O3 15.5(3)
C9 C10 C11 O4 -166.8(2)
